data_7109035
loop_
_publ_author_name
'Xinfang Xu'
'Xichen Xu'
'Peter Y. Zavalij'
'Michael P. Doyle'

_publ_section_title
;
 Dirhodium(II)-catalyzed formal [3+2+1]-annulation of azomethine imines
 with two molecules of a diazo ketone
;
_journal_name_full Chem.Commun.
_journal_page_first 2762
_journal_paper_doi 10.1039/c3cc41119b
_journal_volume 49
_journal_year 2013
_chemical_formula_moiety 'C22 H25 Cl N2 O3'
_chemical_formula_sum 'C22 H25 Cl N2 O3'
_chemical_formula_weight 400.89
_chemical_name_common Organic
_chemical_name_systematic
;
Organic
;
_space_group_crystal_system monoclinic
_space_group_IT_number 15
_space_group_name_Hall '-C 2yc'
_space_group_name_H-M_alt 'C 1 2/c 1'
_symmetry_space_group_name_Hall '-C 2yc'
_symmetry_space_group_name_H-M 'C 1 2/c 1'
_atom_sites_solution_hydrogens difmap
_atom_sites_solution_primary direct
_atom_sites_solution_secondary difmap
_audit_creation_method 'SHELXL-97 & ZCIF'
_cell_angle_alpha 90
_cell_angle_beta 93.9007(17)
_cell_angle_gamma 90
_cell_formula_units_Z 8
_cell_length_a 23.604(3)
_cell_length_b 16.7235(18)
_cell_length_c 10.4891(11)
_cell_measurement_reflns_used 13752
_cell_measurement_temperature 150(2)
_cell_measurement_theta_max 30.0
_cell_measurement_theta_min 2.4
_cell_volume 4130.9(8)
_computing_cell_refinement Apex2
_computing_data_collection 'Apex2 (Bruker, 2010)'
_computing_data_reduction Apex2
_computing_molecular_graphics 'XSHEL (Bruker, 2004)'
_computing_publication_material SHELXL-2012
_computing_structure_refinement 'SHELXL-2012 (Sheldrick, 2012)'
_computing_structure_solution 'ShelXS-97 (Sheldrick, 2008)'
_diffrn_ambient_temperature 150(2)
_diffrn_detector 'CCD area detector'
_diffrn_detector_area_resol_mean 8.333
_diffrn_detector_type 'Bruker Smart Apex II'
_diffrn_measured_fraction_theta_full 1.000
_diffrn_measured_fraction_theta_max 1.000
_diffrn_measurement_device_type 'three-circle diffractometer'
_diffrn_measurement_method '\f and \w scans'
_diffrn_measurement_specimen_support 'MiTeGen loop'
_diffrn_orient_matrix_type standard
_diffrn_orient_matrix_UB_11 0.0109723
_diffrn_orient_matrix_UB_12 -0.0514762
_diffrn_orient_matrix_UB_13 -0.0401080
_diffrn_orient_matrix_UB_21 0.0377478
_diffrn_orient_matrix_UB_22 0.0232822
_diffrn_orient_matrix_UB_23 -0.0171946
_diffrn_orient_matrix_UB_31 0.0160586
_diffrn_orient_matrix_UB_32 -0.0195847
_diffrn_orient_matrix_UB_33 0.0850121
_diffrn_radiation_monochromator graphite
_diffrn_radiation_source 'sealed tube'
_diffrn_radiation_type MoK\a
_diffrn_radiation_wavelength 0.71073
_diffrn_reflns_av_R_equivalents 0.0210
_diffrn_reflns_Laue_measured_fraction_full 1.000
_diffrn_reflns_Laue_measured_fraction_max 1.000
_diffrn_reflns_limit_h_max 33
_diffrn_reflns_limit_h_min -32
_diffrn_reflns_limit_k_max 23
_diffrn_reflns_limit_k_min -23
_diffrn_reflns_limit_l_max 14
_diffrn_reflns_limit_l_min -14
_diffrn_reflns_number 31473
_diffrn_reflns_point_group_measured_fraction_full 1.000
_diffrn_reflns_point_group_measured_fraction_max 1.000
_diffrn_reflns_theta_full 25.000
_diffrn_reflns_theta_max 30.000
_diffrn_reflns_theta_min 1.729
_diffrn_source_current 30.00
_diffrn_source_voltage 50.00
_diffrn_standards_decay_% 0
_exptl_absorpt_coefficient_mu 0.210
_exptl_absorpt_correction_T_max 0.967
_exptl_absorpt_correction_T_min 0.893
_exptl_absorpt_correction_type multi-scan
_exptl_absorpt_process_details 'SADABS (Sheldrick, 2008)'
_exptl_crystal_colour colourless
_exptl_crystal_density_diffrn 1.289
_exptl_crystal_density_method 'not measured'
_exptl_crystal_description prism
_exptl_crystal_F_000 1696
_exptl_crystal_id 'Doyle-XinFangxu XXU-NNC-U 150K'
_exptl_crystal_size_max 0.38
_exptl_crystal_size_mid 0.22
_exptl_crystal_size_min 0.16
_refine_diff_density_max 0.352
_refine_diff_density_min -0.361
_refine_diff_density_rms 0.040
_refine_ls_extinction_method none
_refine_ls_goodness_of_fit_ref 1.000
_refine_ls_hydrogen_treatment refall
_refine_ls_matrix_type full
_refine_ls_number_parameters 358
_refine_ls_number_reflns 6039
_refine_ls_number_restraints 0
_refine_ls_restrained_S_all 1.000
_refine_ls_R_factor_all 0.0444
_refine_ls_R_factor_gt 0.0370
_refine_ls_shift/su_max 0.000
_refine_ls_shift/su_mean 0.000
_refine_ls_structure_factor_coef Fsqd
_refine_ls_weighting_details
;
w=1/[\s^2^(Fo^2^)+(0.0100P)^2^+4.7000P]
where P=(Fo^2^+2Fc^2^)/3
;
_refine_ls_weighting_scheme calc
_refine_ls_wR_factor_gt 0.0715
_refine_ls_wR_factor_ref 0.0737
_reflns_Friedel_coverage 0.000
_reflns_number_gt 5174
_reflns_number_total 6039
_reflns_threshold_expression 'I > 2\s(I)'
_cod_data_source_file c3cc41119b.txt
_cod_data_source_block 2347
_cod_database_code 7109035
_shelx_space_group_comment
;
The symmetry employed for this shelxl refinement is uniquely defined
by the following loop, which should always be used as a source of
symmetry information in preference to the above space-group names.
They are only intended as comments.
;
_shelx_estimated_absorpt_t_min 0.925
_shelx_estimated_absorpt_t_max 0.967
_diffrn_reflns_sigmai/neti 0.0151

loop_
_space_group_symop_operation_xyz
'x, y, z'
'-x, y, -z+1/2'
'x+1/2, y+1/2, z'
'-x+1/2, y+1/2, -z+1/2'
'-x, -y, -z'
'x, -y, z-1/2'
'-x+1/2, -y+1/2, -z'
'x+1/2, -y+1/2, z-1/2'

loop_
_atom_site_label
_atom_site_type_symbol
_atom_site_fract_x
_atom_site_fract_y
_atom_site_fract_z
_atom_site_U_iso_or_equiv
_atom_site_adp_type
_atom_site_occupancy
_atom_site_site_symmetry_order
_atom_site_calc_flag
_atom_site_refinement_flags
_atom_site_disorder_assembly
_atom_site_disorder_group
Cl1 Cl 0.118527(14) 0.58884(2) 0.44653(4) 0.04512(9) Uani 1 1 d . . .
C1 C 0.18185(5) 0.54446(7) 0.40720(11) 0.0280(2) Uani 1 1 d . . .
C2 C 0.20075(5) 0.47608(7) 0.47171(11) 0.0260(2) Uani 1 1 d . . .
H2 H 0.1792(6) 0.4535(8) 0.5362(13) 0.033(4) Uiso 1 1 d . . .
C3 C 0.25171(4) 0.44181(6) 0.44130(10) 0.0229(2) Uani 1 1 d . . .
H3 H 0.2644(5) 0.3956(8) 0.4870(12) 0.025(3) Uiso 1 1 d . . .
C4 C 0.28322(4) 0.47448(6) 0.34549(9) 0.02091(19) Uani 1 1 d . . .
C5 C 0.26301(5) 0.54358(7) 0.28348(10) 0.0256(2) Uani 1 1 d . . .
H5 H 0.2847(6) 0.5681(8) 0.2208(13) 0.032(4) Uiso 1 1 d . . .
C6 C 0.21227(5) 0.57898(7) 0.31361(12) 0.0294(2) Uani 1 1 d . . .
H6 H 0.1992(6) 0.6269(9) 0.2723(13) 0.036(4) Uiso 1 1 d . . .
C7 C 0.33927(4) 0.43755(6) 0.31128(10) 0.02112(19) Uani 1 1 d . . .
H7 H 0.3571(5) 0.4731(7) 0.2506(12) 0.022(3) Uiso 1 1 d . . .
C8 C 0.37884(4) 0.42519(6) 0.42960(10) 0.0228(2) Uani 1 1 d . . .
C9 C 0.40965(4) 0.49011(7) 0.48866(10) 0.0254(2) Uani 1 1 d . . .
O9 O 0.44040(4) 0.47820(6) 0.59443(8) 0.03325(19) Uani 1 1 d . . .
H9 H 0.4384(11) 0.431(2) 0.612(2) 0.029(10) Uiso 0.56(6) 1 d PD A 1
C10 C 0.40762(5) 0.56972(7) 0.43301(11) 0.0278(2) Uani 1 1 d . . .
H10 H 0.3856(6) 0.5742(8) 0.3563(14) 0.035(4) Uiso 1 1 d . . .
C11 C 0.43323(5) 0.63662(7) 0.47976(11) 0.0290(2) Uani 1 1 d . . .
C12 C 0.42643(8) 0.71290(8) 0.40597(16) 0.0466(3) Uani 1 1 d . . .
H12A H 0.4021(8) 0.7073(11) 0.3312(18) 0.063(5) Uiso 1 1 d . . .
H12B H 0.4637(9) 0.7339(12) 0.3832(18) 0.073(6) Uiso 1 1 d . . .
H12C H 0.4101(7) 0.7535(11) 0.4568(17) 0.060(5) Uiso 1 1 d . . .
C13 C 0.46851(6) 0.64308(9) 0.60329(13) 0.0359(3) Uani 1 1 d . . .
H13A H 0.4457(9) 0.6459(12) 0.6716(19) 0.076(6) Uiso 1 1 d . . .
H13B H 0.4916(8) 0.6903(12) 0.6037(18) 0.072(6) Uiso 1 1 d . . .
H13C H 0.4941(8) 0.5986(12) 0.6185(18) 0.070(6) Uiso 1 1 d . . .
C14 C 0.38351(4) 0.34977(7) 0.48704(10) 0.0251(2) Uani 1 1 d . . .
O14 O 0.41507(4) 0.33660(6) 0.59009(8) 0.03333(19) Uani 1 1 d . . .
H14 H 0.4291(15) 0.381(3) 0.610(3) 0.034(14) Uiso 0.44(6) 1 d PD A 2
C15 C 0.35234(4) 0.27645(6) 0.43160(10) 0.0242(2) Uani 1 1 d . . .
H15 H 0.3288(5) 0.2570(8) 0.4960(12) 0.028(3) Uiso 1 1 d . . .
C16 C 0.39391(5) 0.21319(7) 0.39393(12) 0.0285(2) Uani 1 1 d . . .
H16 H 0.4031(6) 0.2165(8) 0.3064(14) 0.035(4) Uiso 1 1 d . . .
C17 C 0.41894(5) 0.15875(7) 0.47128(13) 0.0334(3) Uani 1 1 d . . .
C18 C 0.41012(6) 0.15082(8) 0.61119(14) 0.0394(3) Uani 1 1 d . . .
H18A H 0.4432(7) 0.1708(10) 0.6601(16) 0.057(5) Uiso 1 1 d . . .
H18B H 0.4056(7) 0.0945(10) 0.6349(15) 0.051(4) Uiso 1 1 d . . .
H18C H 0.3770(7) 0.1811(9) 0.6389(14) 0.044(4) Uiso 1 1 d . . .
C19 C 0.46084(7) 0.10069(10) 0.4216(2) 0.0549(4) Uani 1 1 d . . .
H19A H 0.4667(8) 0.1089(12) 0.332(2) 0.072(6) Uiso 1 1 d . . .
H19B H 0.4482(8) 0.0454(12) 0.4328(18) 0.071(6) Uiso 1 1 d . . .
H19C H 0.4979(9) 0.1059(12) 0.4698(19) 0.079(6) Uiso 1 1 d . . .
N20 N 0.31425(4) 0.30012(5) 0.32340(9) 0.02349(17) Uani 1 1 d . . .
C21 C 0.26069(4) 0.27463(6) 0.29308(10) 0.0247(2) Uani 1 1 d . . .
O21 O 0.23591(3) 0.22254(5) 0.34984(8) 0.03061(17) Uani 1 1 d . . .
C22 C 0.23903(5) 0.32052(7) 0.17455(11) 0.0288(2) Uani 1 1 d . . .
H22A H 0.2108(6) 0.3594(9) 0.1981(13) 0.035(4) Uiso 1 1 d . . .
H22B H 0.2211(6) 0.2842(9) 0.1128(14) 0.036(4) Uiso 1 1 d . . .
C23 C 0.29297(5) 0.35876(7) 0.12883(10) 0.0272(2) Uani 1 1 d . . .
H23A H 0.3093(6) 0.3250(8) 0.0635(13) 0.029(3) Uiso 1 1 d . . .
H23B H 0.2879(6) 0.4134(9) 0.0932(13) 0.033(4) Uiso 1 1 d . . .
N24 N 0.33507(4) 0.36001(5) 0.24145(8) 0.02294(17) Uani 1 1 d . . .

loop_
_atom_site_aniso_label
_atom_site_aniso_U_11
_atom_site_aniso_U_22
_atom_site_aniso_U_33
_atom_site_aniso_U_23
_atom_site_aniso_U_13
_atom_site_aniso_U_12
Cl1 0.03026(15) 0.04150(18) 0.0646(2) -0.00084(15) 0.01060(14) 0.01302(13)
C1 0.0219(5) 0.0271(5) 0.0348(6) -0.0048(4) 0.0007(4) 0.0041(4)
C2 0.0246(5) 0.0282(5) 0.0256(5) -0.0013(4) 0.0033(4) -0.0007(4)
C3 0.0250(5) 0.0219(5) 0.0216(5) 0.0006(4) 0.0006(4) 0.0010(4)
C4 0.0216(4) 0.0211(4) 0.0198(4) -0.0014(4) -0.0004(3) -0.0001(4)
C5 0.0269(5) 0.0245(5) 0.0251(5) 0.0029(4) 0.0000(4) -0.0009(4)
C6 0.0293(5) 0.0233(5) 0.0350(6) 0.0033(4) -0.0027(4) 0.0034(4)
C7 0.0212(4) 0.0215(5) 0.0207(4) 0.0006(4) 0.0024(4) -0.0009(4)
C8 0.0201(4) 0.0250(5) 0.0232(5) -0.0003(4) 0.0015(4) 0.0010(4)
C9 0.0217(5) 0.0291(5) 0.0253(5) -0.0024(4) 0.0018(4) 0.0010(4)
O9 0.0349(4) 0.0345(5) 0.0290(4) -0.0007(4) -0.0078(3) -0.0004(4)
C10 0.0290(5) 0.0277(5) 0.0262(5) -0.0032(4) -0.0014(4) 0.0004(4)
C11 0.0267(5) 0.0304(6) 0.0303(5) -0.0060(4) 0.0053(4) -0.0017(4)
C12 0.0662(10) 0.0261(6) 0.0462(8) -0.0047(6) -0.0047(7) -0.0054(6)
C13 0.0308(6) 0.0416(7) 0.0351(6) -0.0095(5) 0.0008(5) -0.0094(5)
C14 0.0219(5) 0.0276(5) 0.0259(5) 0.0008(4) 0.0027(4) 0.0021(4)
O14 0.0352(5) 0.0326(5) 0.0309(4) 0.0050(4) -0.0070(3) 0.0011(4)
C15 0.0223(5) 0.0237(5) 0.0267(5) 0.0031(4) 0.0035(4) 0.0018(4)
C16 0.0233(5) 0.0261(5) 0.0368(6) 0.0008(4) 0.0077(4) 0.0016(4)
C17 0.0235(5) 0.0269(5) 0.0498(7) 0.0030(5) 0.0031(5) 0.0018(4)
C18 0.0394(7) 0.0308(6) 0.0465(8) 0.0099(6) -0.0073(6) -0.0011(5)
C19 0.0397(8) 0.0430(9) 0.0833(13) 0.0084(8) 0.0145(8) 0.0190(7)
N20 0.0224(4) 0.0218(4) 0.0265(4) 0.0013(3) 0.0030(3) -0.0002(3)
C21 0.0234(5) 0.0234(5) 0.0278(5) -0.0064(4) 0.0050(4) 0.0003(4)
O21 0.0291(4) 0.0283(4) 0.0352(4) -0.0030(3) 0.0081(3) -0.0052(3)
C22 0.0264(5) 0.0317(6) 0.0279(5) -0.0046(4) -0.0006(4) -0.0023(4)
C23 0.0298(5) 0.0300(5) 0.0216(5) -0.0031(4) 0.0012(4) -0.0023(4)
N24 0.0243(4) 0.0229(4) 0.0217(4) -0.0005(3) 0.0031(3) -0.0016(3)

loop_
_atom_type_symbol
_atom_type_description
_atom_type_scat_dispersion_real
_atom_type_scat_dispersion_imag
_atom_type_scat_source
C C 0.0033 0.0016 'International Tables Vol C Tables 4.2.6.8 and 6.1.1.4'
H H 0.0000 0.0000 'International Tables Vol C Tables 4.2.6.8 and 6.1.1.4'
N N 0.0061 0.0033 'International Tables Vol C Tables 4.2.6.8 and 6.1.1.4'
O O 0.0106 0.0060 'International Tables Vol C Tables 4.2.6.8 and 6.1.1.4'
Cl Cl 0.1484 0.1585 'International Tables Vol C Tables 4.2.6.8 and 6.1.1.4'

loop_
_geom_angle_atom_site_label_1
_geom_angle_atom_site_label_2
_geom_angle_atom_site_label_3
_geom_angle
C6 C1 C2 121.72(10)
C6 C1 Cl1 119.06(9)
C2 C1 Cl1 119.22(9)
C1 C2 C3 118.89(10)
C1 C2 H2 120.3(8)
C3 C2 H2 120.8(8)
C2 C3 C4 120.93(10)
C2 C3 H3 118.1(8)
C4 C3 H3 121.0(8)
C5 C4 C3 118.44(10)
C5 C4 C7 120.05(9)
C3 C4 C7 121.48(9)
C6 C5 C4 121.28(10)
C6 C5 H5 119.0(8)
C4 C5 H5 119.7(8)
C1 C6 C5 118.72(10)
C1 C6 H6 120.4(9)
C5 C6 H6 120.8(9)
N24 C7 C8 107.49(8)
N24 C7 C4 116.01(8)
C8 C7 C4 111.02(8)
N24 C7 H7 103.0(7)
C8 C7 H7 110.2(7)
C4 C7 H7 108.8(7)
C14 C8 C9 118.47(10)
C14 C8 C7 120.12(9)
C9 C8 C7 121.32(9)
O9 C9 C8 119.58(10)
O9 C9 C10 118.98(10)
C8 C9 C10 121.44(10)
C9 O9 H9 107.8(19)
C11 C10 C9 127.78(11)
C11 C10 H10 117.3(9)
C9 C10 H10 115.0(9)
C10 C11 C12 119.35(11)
C10 C11 C13 125.77(12)
C12 C11 C13 114.88(11)
C11 C12 H12A 112.5(11)
C11 C12 H12B 111.1(12)
H12A C12 H12B 109.6(15)
C11 C12 H12C 110.4(11)
H12A C12 H12C 106.7(15)
H12B C12 H12C 106.3(15)
C11 C13 H13A 110.8(12)
C11 C13 H13B 110.3(11)
H13A C13 H13B 108.3(16)
C11 C13 H13C 113.2(11)
H13A C13 H13C 107.6(16)
H13B C13 H13C 106.4(15)
O14 C14 C8 122.63(10)
O14 C14 C15 114.76(10)
C8 C14 C15 122.61(9)
C14 O14 H14 105(2)
N20 C15 C16 111.34(9)
N20 C15 C14 109.60(9)
C16 C15 C14 110.91(9)
N20 C15 H15 106.5(8)
C16 C15 H15 111.4(8)
C14 C15 H15 106.9(8)
C17 C16 C15 126.00(11)
C17 C16 H16 120.2(8)
C15 C16 H16 113.8(8)
C16 C17 C18 124.81(12)
C16 C17 C19 120.35(14)
C18 C17 C19 114.82(13)
C17 C18 H18A 109.1(10)
C17 C18 H18B 110.9(10)
H18A C18 H18B 107.2(13)
C17 C18 H18C 113.9(9)
H18A C18 H18C 107.0(13)
H18B C18 H18C 108.4(13)
C17 C19 H19A 112.7(12)
C17 C19 H19B 110.8(11)
H19A C19 H19B 108.4(16)
C17 C19 H19C 110.3(12)
H19A C19 H19C 107.7(16)
H19B C19 H19C 106.8(16)
C21 N20 N24 115.72(9)
C21 N20 C15 128.07(9)
N24 N20 C15 116.16(8)
O21 C21 N20 125.41(11)
O21 C21 C22 127.67(10)
N20 C21 C22 106.89(9)
C21 C22 C23 103.10(9)
C21 C22 H22A 109.1(8)
C23 C22 H22A 113.4(8)
C21 C22 H22B 109.8(8)
C23 C22 H22B 112.9(8)
H22A C22 H22B 108.3(11)
N24 C23 C22 106.34(9)
N24 C23 H23A 106.7(8)
C22 C23 H23A 110.6(8)
N24 C23 H23B 110.0(8)
C22 C23 H23B 115.0(8)
H23A C23 H23B 107.9(11)
N20 N24 C7 109.19(8)
N20 N24 C23 103.23(8)
C7 N24 C23 114.85(8)

loop_
_geom_bond_atom_site_label_1
_geom_bond_atom_site_label_2
_geom_bond_distance
Cl1 C1 1.7432(11)
C1 C6 1.3816(17)
C1 C2 1.3868(16)
C2 C3 1.3890(15)
C2 H2 0.951(14)
C3 C4 1.4013(14)
C3 H3 0.948(13)
C4 C5 1.3942(14)
C4 C7 1.5248(14)
C5 C6 1.3914(16)
C5 H5 0.953(14)
C6 H6 0.953(14)
C7 N24 1.4893(13)
C7 C8 1.5158(14)
C7 H7 0.985(12)
C8 C14 1.3990(15)
C8 C9 1.4248(15)
C9 O9 1.2993(13)
C9 C10 1.4532(16)
O9 H9 0.82(4)
C10 C11 1.3481(16)
C10 H10 0.931(14)
C11 C12 1.4951(19)
C11 C13 1.4958(17)
C12 H12A 0.944(19)
C12 H12B 0.99(2)
C12 H12C 0.960(18)
C13 H13A 0.93(2)
C13 H13B 0.96(2)
C13 H13C 0.96(2)
C14 O14 1.2892(13)
C14 C15 1.5247(15)
O14 H14 0.83(5)
C15 N20 1.4539(14)
C15 C16 1.5138(15)
C15 H15 0.960(13)
C16 C17 1.3307(17)
C16 H16 0.959(14)
C17 C18 1.502(2)
C17 C19 1.5043(19)
C18 H18A 0.966(18)
C18 H18B 0.982(17)
C18 H18C 0.993(16)
C19 H19A 0.97(2)
C19 H19B 0.98(2)
C19 H19C 0.99(2)
N20 C21 1.3516(13)
N20 N24 1.4286(12)
C21 O21 1.2259(13)
C21 C22 1.5197(16)
C22 C23 1.5307(16)
C22 H22A 0.974(14)
C22 H22B 0.965(14)
C23 N24 1.4912(14)
C23 H23A 0.987(13)
C23 H23B 0.992(14)

loop_
_geom_hbond_atom_site_label_D
_geom_hbond_atom_site_label_H
_geom_hbond_atom_site_label_A
_geom_hbond_distance_DH
_geom_hbond_distance_HA
_geom_hbond_distance_DA
_geom_hbond_angle_DHA
O9 H9 O14 0.82(4) 1.68(4) 2.4421(13) 155(3)
O14 H14 O9 0.83(5) 1.66(6) 2.4421(13) 156(3)

loop_
_geom_torsion_atom_site_label_1
_geom_torsion_atom_site_label_2
_geom_torsion_atom_site_label_3
_geom_torsion_atom_site_label_4
_geom_torsion
C6 C1 C2 C3 0.19(17)
Cl1 C1 C2 C3 -178.96(8)
C1 C2 C3 C4 -1.21(16)
C2 C3 C4 C5 1.67(15)
C2 C3 C4 C7 179.90(10)
C3 C4 C5 C6 -1.14(16)
C7 C4 C5 C6 -179.39(10)
C2 C1 C6 C5 0.33(17)
Cl1 C1 C6 C5 179.48(9)
C4 C5 C6 C1 0.16(17)
C5 C4 C7 N24 -109.79(11)
C3 C4 C7 N24 72.01(12)
C5 C4 C7 C8 127.13(10)
C3 C4 C7 C8 -51.07(13)
N24 C7 C8 C14 -28.73(12)
C4 C7 C8 C14 99.12(11)
N24 C7 C8 C9 154.60(9)
C4 C7 C8 C9 -77.54(12)
C14 C8 C9 O9 -1.00(15)
C7 C8 C9 O9 175.72(9)
C14 C8 C9 C10 178.83(10)
C7 C8 C9 C10 -4.45(15)
O9 C9 C10 C11 -2.00(18)
C8 C9 C10 C11 178.16(11)
C9 C10 C11 C12 179.03(13)
C9 C10 C11 C13 -1.8(2)
C9 C8 C14 O14 -0.90(16)
C7 C8 C14 O14 -177.66(10)
C9 C8 C14 C15 180.00(9)
C7 C8 C14 C15 3.24(15)
O14 C14 C15 N20 174.63(9)
C8 C14 C15 N20 -6.21(14)
O14 C14 C15 C16 -62.03(12)
C8 C14 C15 C16 117.13(11)
N20 C15 C16 C17 -153.35(11)
C14 C15 C16 C17 84.32(14)
C15 C16 C17 C18 -0.1(2)
C15 C16 C17 C19 -178.24(13)
C16 C15 N20 C21 98.34(12)
C14 C15 N20 C21 -138.57(10)
C16 C15 N20 N24 -84.29(11)
C14 C15 N20 N24 38.80(12)
N24 N20 C21 O21 178.26(10)
C15 N20 C21 O21 -4.37(17)
N24 N20 C21 C22 0.21(12)
C15 N20 C21 C22 177.59(10)
O21 C21 C22 C23 -165.11(11)
N20 C21 C22 C23 12.88(11)
C21 C22 C23 N24 -20.82(11)
C21 N20 N24 C7 109.05(10)
C15 N20 N24 C7 -68.65(11)
C21 N20 N24 C23 -13.57(11)
C15 N20 N24 C23 168.73(9)
C8 C7 N24 N20 58.61(10)
C4 C7 N24 N20 -66.29(11)
C8 C7 N24 C23 173.97(8)
C4 C7 N24 C23 49.07(12)
C22 C23 N24 N20 20.80(11)
C22 C23 N24 C7 -97.95(10)
